data_7044851
loop_
_publ_author_name
'van Rixel, Vincent H. S.'
'Moolenaar, Geri F.'
'Siegler, Maxime A.'
'Messori, Luigi'
'Bonnet, Sylvestre'

_publ_section_title
;
 Controlling with light the interaction between trans-tetrapyridyl
 ruthenium complexes and an oligonucleotide.
;
_journal_issue 2
_journal_name_full 'Dalton transactions (Cambridge, England : 2003)'
_journal_page_first 507
_journal_page_last 516
_journal_paper_doi 10.1039/c7dt03613b
_journal_volume 47
_journal_year 2018
_chemical_formula_moiety 'C22 H22 Cl N6 O Ru S, Cl'
_chemical_formula_sum 'C22 H22 Cl2 N6 O Ru S'
_chemical_formula_weight 590.48
_space_group_crystal_system triclinic
_space_group_IT_number 2
_space_group_name_Hall '-P 1'
_space_group_name_H-M_alt 'P -1'
_symmetry_space_group_name_Hall '-P 1'
_symmetry_space_group_name_H-M 'P -1'
_atom_sites_solution_hydrogens mixed
_atom_sites_solution_primary direct
_atom_sites_solution_secondary difmap
_audit_creation_method SHELXL-2014/7
_audit_update_record
;
2017-02-28 deposited with the CCDC.
2017-11-20 downloaded from the CCDC.
;
_cell_angle_alpha 100.1729(17)
_cell_angle_beta 92.9120(16)
_cell_angle_gamma 106.0391(17)
_cell_formula_units_Z 4
_cell_length_a 12.6164(2)
_cell_length_b 13.6053(3)
_cell_length_c 14.3404(3)
_cell_measurement_reflns_used 12159
_cell_measurement_temperature 110(2)
_cell_measurement_theta_max 25.13
_cell_measurement_theta_min 1.68
_cell_volume 2315.58(8)
_computing_cell_refinement
;
CrysAlisPro, Agilent Technologies,
Version 1.171.35.11 (release 16-05-2011 CrysAlis171 .NET)
(compiled May 16 2011,17:55:39)
;
_computing_data_collection
;
CrysAlisPro, Agilent Technologies,
Version 1.171.35.11 (release 16-05-2011 CrysAlis171 .NET)
(compiled May 16 2011,17:55:39)
;
_computing_data_reduction
;
CrysAlisPro, Agilent Technologies,
Version 1.171.35.11 (release 16-05-2011 CrysAlis171 .NET)
(compiled May 16 2011,17:55:39)
;
_computing_molecular_graphics 'SHELXTL v6.10 (Sheldrick, 2008)'
_computing_publication_material 'SHELXTL v6.10 (Sheldrick, 2008)'
_computing_structure_refinement 'SHELXL-2014/7 (Sheldrick, 2014)'
_computing_structure_solution 'SHELXS-2014/7 (Sheldrick, 2014)'
_diffrn_ambient_temperature 110(2)
_diffrn_detector_area_resol_mean 15.989
_diffrn_measured_fraction_theta_full 0.999
_diffrn_measured_fraction_theta_max 0.999
_diffrn_measurement_device_type 'Goniometer KM4/Xcalibur, detector: Sapphire3'
_diffrn_measurement_method '\w scans'
_diffrn_radiation_monochromator graphite
_diffrn_radiation_source 'Enhance (Mo) X-ray Source'
_diffrn_radiation_type MoK\a
_diffrn_radiation_wavelength 0.71073
_diffrn_reflns_av_R_equivalents 0.031
_diffrn_reflns_av_unetI/netI 0.0489
_diffrn_reflns_Laue_measured_fraction_full 0.999
_diffrn_reflns_Laue_measured_fraction_max 0.999
_diffrn_reflns_limit_h_max 14
_diffrn_reflns_limit_h_min -14
_diffrn_reflns_limit_k_max 16
_diffrn_reflns_limit_k_min -16
_diffrn_reflns_limit_l_max 17
_diffrn_reflns_limit_l_min -17
_diffrn_reflns_number 36503
_diffrn_reflns_point_group_measured_fraction_full 0.999
_diffrn_reflns_point_group_measured_fraction_max 0.999
_diffrn_reflns_theta_full 24.998
_diffrn_reflns_theta_max 24.998
_diffrn_reflns_theta_min 1.689
_exptl_absorpt_coefficient_mu 1.027
_exptl_absorpt_correction_T_max 0.900
_exptl_absorpt_correction_T_min 0.831
_exptl_absorpt_correction_type analytical
_exptl_absorpt_process_details
;
CrysAlisPro, Agilent Technologies,
Version 1.171.35.11 (release 16-05-2011 CrysAlis171 .NET)
(compiled May 16 2011,17:55:39)
Analytical numeric absorption correction using a multifaceted crystal
            model based on expressions derived by R.C. Clark & J.S. Reid.
(Clark, R. C. & Reid, J. S. (1995). Acta Cryst. A51, 887-897)
;
_exptl_crystal_colour orange
_exptl_crystal_density_diffrn 1.694
_exptl_crystal_description 'small block'
_exptl_crystal_F_000 1192
_exptl_crystal_size_max 0.22
_exptl_crystal_size_mid 0.17
_exptl_crystal_size_min 0.14
_refine_diff_density_max 0.873
_refine_diff_density_min -0.748
_refine_diff_density_rms 0.108
_refine_ls_extinction_method none
_refine_ls_goodness_of_fit_ref 1.096
_refine_ls_hydrogen_treatment mixed
_refine_ls_matrix_type full
_refine_ls_number_parameters 616
_refine_ls_number_reflns 9478
_refine_ls_number_restraints 4
_refine_ls_restrained_S_all 1.096
_refine_ls_R_factor_all 0.0536
_refine_ls_R_factor_gt 0.0410
_refine_ls_shift/su_max 0.001
_refine_ls_shift/su_mean 0.000
_refine_ls_structure_factor_coef Fsqd
_refine_ls_weighting_details 'w=1/[\s^2^(Fo^2^)+(0.0440P)^2^+4.2470P] where P=(Fo^2^+2Fc^2^)/3'
_refine_ls_weighting_scheme calc
_refine_ls_wR_factor_gt 0.1012
_refine_ls_wR_factor_ref 0.1091
_reflns_Friedel_coverage 0.000
_reflns_number_gt 7962
_reflns_number_total 9478
_reflns_threshold_expression 'I > 2\s(I)'
_cod_data_source_file c7dt03613b2.cif
_cod_data_source_block 2_Cl
_cod_depositor_comments 'Adding full bibliography for 7044850--7044852.cif.'
_cod_original_cell_volume 2315.57(8)
_cod_database_code 7044851
_shelx_shelxl_version_number 2014/7
_shelx_space_group_comment
;
The symmetry employed for this shelxl refinement is uniquely defined
by the following loop, which should always be used as a source of
symmetry information in preference to the above space-group names.
They are only intended as comments.
;

loop_
_space_group_symop_operation_xyz
'x, y, z'
'-x, -y, -z'

loop_
_atom_site_label
_atom_site_type_symbol
_atom_site_fract_x
_atom_site_fract_y
_atom_site_fract_z
_atom_site_U_iso_or_equiv
_atom_site_adp_type
_atom_site_occupancy
_atom_site_site_symmetry_order
_atom_site_calc_flag
_atom_site_refinement_flags_posn
_atom_site_refinement_flags_adp
Ru1 Ru 0.34005(3) 0.22055(3) 0.49298(3) 0.01881(11) Uani 1 1 d . .
Cl1 Cl 0.28387(9) 0.15794(10) 0.63823(9) 0.0231(3) Uani 1 1 d . .
S1 S 0.38564(10) 0.28441(10) 0.36313(9) 0.0210(3) Uani 1 1 d . .
C1A C 0.4940(5) 0.3703(4) 0.6581(4) 0.0276(12) Uani 1 1 d . .
H1A H 0.4261 0.3811 0.6764 0.033 Uiso 1 1 calc R U
C2A C 0.5902(5) 0.4239(4) 0.7170(4) 0.0316(13) Uani 1 1 d . .
H2A H 0.5884 0.4716 0.7736 0.038 Uiso 1 1 calc R U
C3A C 0.6897(5) 0.4069(5) 0.6920(4) 0.0345(13) Uani 1 1 d . .
H3A H 0.7574 0.4438 0.7304 0.041 Uiso 1 1 calc R U
C4A C 0.6882(4) 0.3357(4) 0.6108(4) 0.0279(12) Uani 1 1 d . .
H4A H 0.7550 0.3224 0.5924 0.033 Uiso 1 1 calc R U
C5A C 0.5870(4) 0.2826(4) 0.5551(4) 0.0229(11) Uani 1 1 d . .
C6A C 0.5125(4) 0.1114(4) 0.4402(3) 0.0202(10) Uani 1 1 d . .
C7A C 0.5490(4) 0.0299(4) 0.3940(3) 0.0224(11) Uani 1 1 d . .
H7A H 0.6259 0.0381 0.3908 0.027 Uiso 1 1 calc R U
C8A C 0.4713(4) -0.0627(4) 0.3530(3) 0.0232(11) Uani 1 1 d . .
H8A H 0.4948 -0.1201 0.3229 0.028 Uiso 1 1 calc R U
C9A C 0.3594(4) -0.0730(4) 0.3553(3) 0.0213(10) Uani 1 1 d . .
H9A H 0.3056 -0.1363 0.3256 0.026 Uiso 1 1 calc R U
C10A C 0.3271(4) 0.0107(4) 0.4016(3) 0.0203(10) Uani 1 1 d . .
C11A C 0.2115(4) 0.0137(4) 0.3999(3) 0.0196(10) Uani 1 1 d . .
C12A C 0.1221(4) -0.0731(4) 0.3697(3) 0.0232(11) Uani 1 1 d . .
H12A H 0.1328 -0.1397 0.3498 0.028 Uiso 1 1 calc R U
C13A C 0.0157(4) -0.0619(4) 0.3685(3) 0.0222(11) Uani 1 1 d . .
H13A H -0.0469 -0.1208 0.3460 0.027 Uiso 1 1 calc R U
C14A C 0.0015(4) 0.0345(4) 0.3998(4) 0.0221(10) Uani 1 1 d . .
H14A H -0.0707 0.0431 0.3994 0.027 Uiso 1 1 calc R U
C15A C 0.0959(4) 0.1203(4) 0.4327(3) 0.0192(10) Uani 1 1 d . .
C16A C 0.1470(4) 0.3142(4) 0.5059(3) 0.0200(10) Uani 1 1 d . .
C17A C 0.0941(4) 0.3925(4) 0.5218(3) 0.0241(11) Uani 1 1 d . .
H17A H 0.0155 0.3749 0.5127 0.029 Uiso 1 1 calc R U
C18A C 0.1557(4) 0.4947(4) 0.5505(3) 0.0260(11) Uani 1 1 d . .
H18A H 0.1204 0.5484 0.5614 0.031 Uiso 1 1 calc R U
C19A C 0.2707(4) 0.5189(4) 0.5633(3) 0.0232(11) Uani 1 1 d . .
H19A H 0.3156 0.5892 0.5825 0.028 Uiso 1 1 calc R U
C20A C 0.3175(4) 0.4382(4) 0.5475(3) 0.0234(11) Uani 1 1 d . .
H20A H 0.3961 0.4551 0.5551 0.028 Uiso 1 1 calc R U
C21A C 0.2668(4) 0.2985(4) 0.2988(4) 0.0285(12) Uani 1 1 d . .
H21A H 0.2404 0.3525 0.3368 0.043 Uiso 1 1 calc R U
H21B H 0.2078 0.2320 0.2861 0.043 Uiso 1 1 calc R U
H21C H 0.2871 0.3186 0.2383 0.043 Uiso 1 1 calc R U
C22A C 0.4226(5) 0.1971(5) 0.2708(4) 0.0325(13) Uani 1 1 d . .
H22A H 0.4253 0.2247 0.2120 0.049 Uiso 1 1 calc R U
H22B H 0.3672 0.1286 0.2600 0.049 Uiso 1 1 calc R U
H22C H 0.4955 0.1903 0.2898 0.049 Uiso 1 1 calc R U
N1A N 0.4914(3) 0.3030(3) 0.5753(3) 0.0227(9) Uani 1 1 d . .
N2A N 0.5893(3) 0.2073(3) 0.4766(3) 0.0236(9) Uani 1 1 d D .
H2A1 H 0.656(3) 0.210(4) 0.465(4) 0.017(13) Uiso 1 1 d D .
N3A N 0.4038(3) 0.1019(3) 0.4450(3) 0.0185(8) Uani 1 1 d . .
N4A N 0.1985(3) 0.1106(3) 0.4301(3) 0.0195(8) Uani 1 1 d . .
N5A N 0.0791(3) 0.2146(3) 0.4701(3) 0.0225(9) Uani 1 1 d D .
H5A H 0.011(3) 0.212(4) 0.460(4) 0.018(13) Uiso 1 1 d D .
N6A N 0.2586(3) 0.3360(3) 0.5218(3) 0.0207(9) Uani 1 1 d . .
O1A O 0.4721(3) 0.3854(3) 0.3759(3) 0.0322(9) Uani 1 1 d . .
Ru2 Ru 0.84323(3) 0.22646(3) 0.01183(3) 0.01644(11) Uani 1 1 d . .
Cl3 Cl 0.74854(9) 0.09646(9) -0.12846(8) 0.0204(2) Uani 1 1 d . .
S2 S 0.92337(10) 0.34876(10) 0.13965(8) 0.0200(3) Uani 1 1 d . .
C1B C 0.9442(4) 0.3008(4) -0.1590(3) 0.0216(10) Uani 1 1 d . .
H1B H 0.8723 0.3077 -0.1719 0.026 Uiso 1 1 calc R U
C2B C 1.0189(4) 0.3225(4) -0.2243(4) 0.0242(11) Uani 1 1 d . .
H2B H 0.9994 0.3457 -0.2797 0.029 Uiso 1 1 calc R U
C3B C 1.1231(4) 0.3100(4) -0.2081(4) 0.0251(11) Uani 1 1 d . .
H3B H 1.1771 0.3259 -0.2513 0.030 Uiso 1 1 calc R U
C4B C 1.1465(4) 0.2742(4) -0.1281(4) 0.0244(11) Uani 1 1 d . .
H4B H 1.2171 0.2641 -0.1156 0.029 Uiso 1 1 calc R U
C5B C 1.0659(4) 0.2524(4) -0.0650(3) 0.0195(10) Uani 1 1 d . .
C6B C 1.0283(4) 0.1388(4) 0.0574(3) 0.0206(10) Uani 1 1 d . .
C7B C 1.0788(4) 0.0792(4) 0.1035(3) 0.0220(11) Uani 1 1 d . .
H7B H 1.1554 0.0857 0.1004 0.026 Uiso 1 1 calc R U
C8B C 1.0168(4) 0.0107(4) 0.1537(4) 0.0244(11) Uani 1 1 d . .
H8B H 1.0502 -0.0312 0.1848 0.029 Uiso 1 1 calc R U
C9B C 0.9050(4) 0.0029(4) 0.1589(3) 0.0212(10) Uani 1 1 d . .
H9B H 0.8615 -0.0429 0.1945 0.025 Uiso 1 1 calc R U
C10B C 0.8586(4) 0.0633(4) 0.1109(3) 0.0184(10) Uani 1 1 d . .
C11B C 0.7433(4) 0.0664(4) 0.1139(3) 0.0186(10) Uani 1 1 d . .
C12B C 0.6619(4) -0.0073(4) 0.1469(3) 0.0233(11) Uani 1 1 d . .
H12B H 0.6798 -0.0605 0.1738 0.028 Uiso 1 1 calc R U
C13B C 0.5532(4) -0.0013(4) 0.1396(3) 0.0236(11) Uani 1 1 d . .
H13B H 0.4961 -0.0502 0.1622 0.028 Uiso 1 1 calc R U
C14B C 0.5292(4) 0.0759(4) 0.0993(3) 0.0224(11) Uani 1 1 d . .
H14B H 0.4551 0.0794 0.0923 0.027 Uiso 1 1 calc R U
C15B C 0.6147(4) 0.1490(4) 0.0689(3) 0.0197(10) Uani 1 1 d . .
C16B C 0.6468(4) 0.3113(4) -0.0031(4) 0.0222(11) Uani 1 1 d . .
C17B C 0.5903(4) 0.3842(5) -0.0157(4) 0.0321(12) Uani 1 1 d . .
H17B H 0.5134 0.3691 -0.0081 0.039 Uiso 1 1 calc R U
C18B C 0.6455(5) 0.4773(4) -0.0388(4) 0.0325(12) Uani 1 1 d . .
H18B H 0.6076 0.5270 -0.0475 0.039 Uiso 1 1 calc R U
C19B C 0.7585(4) 0.4974(4) -0.0494(4) 0.0256(11) Uani 1 1 d . .
H19B H 0.7996 0.5616 -0.0642 0.031 Uiso 1 1 calc R U
C20B C 0.8080(4) 0.4228(4) -0.0379(3) 0.0219(10) Uani 1 1 d . .
H20B H 0.8850 0.4373 -0.0448 0.026 Uiso 1 1 calc R U
C21B C 0.8216(5) 0.3937(5) 0.2030(4) 0.0370(14) Uani 1 1 d . .
H21D H 0.8586 0.4488 0.2579 0.056 Uiso 1 1 calc R U
H21E H 0.7715 0.3355 0.2251 0.056 Uiso 1 1 calc R U
H21F H 0.7789 0.4214 0.1606 0.056 Uiso 1 1 calc R U
C22B C 0.9811(5) 0.3037(5) 0.2339(4) 0.0378(14) Uani 1 1 d . .
H22D H 1.0386 0.2724 0.2109 0.057 Uiso 1 1 calc R U
H22E H 0.9227 0.2514 0.2557 0.057 Uiso 1 1 calc R U
H22F H 1.0140 0.3626 0.2869 0.057 Uiso 1 1 calc R U
N1B N 0.9668(3) 0.2704(3) -0.0778(3) 0.0181(8) Uani 1 1 d . .
N2B N 1.0927(3) 0.2126(3) 0.0132(3) 0.0222(9) Uani 1 1 d D .
H2B1 H 1.162(3) 0.213(4) 0.014(4) 0.026(15) Uiso 1 1 d D .
N3B N 0.9196(3) 0.1295(3) 0.0596(3) 0.0172(8) Uani 1 1 d . .
N4B N 0.7200(3) 0.1455(3) 0.0783(3) 0.0194(9) Uani 1 1 d . .
N5B N 0.5872(3) 0.2235(3) 0.0273(3) 0.0236(9) Uani 1 1 d D .
H5B H 0.517(3) 0.218(5) 0.025(4) 0.031(16) Uiso 1 1 d D .
N6B N 0.7552(3) 0.3289(3) -0.0172(3) 0.0190(8) Uani 1 1 d . .
O1B O 1.0084(3) 0.4421(3) 0.1271(3) 0.0366(9) Uani 1 1 d . .
Cl2 Cl 0.83139(10) 0.21950(11) 0.42584(12) 0.0363(3) Uani 1 1 d . .
Cl4 Cl 0.34363(10) 0.24021(13) 0.04586(11) 0.0375(3) Uani 1 1 d . .

loop_
_atom_site_aniso_label
_atom_site_aniso_U_11
_atom_site_aniso_U_22
_atom_site_aniso_U_33
_atom_site_aniso_U_23
_atom_site_aniso_U_13
_atom_site_aniso_U_12
Ru1 0.01252(19) 0.0204(2) 0.0234(2) 0.00328(17) 0.00028(16) 0.00547(15)
Cl1 0.0168(6) 0.0294(7) 0.0244(6) 0.0063(5) 0.0034(5) 0.0078(5)
S1 0.0163(6) 0.0234(6) 0.0238(6) 0.0047(5) 0.0004(5) 0.0068(5)
C1A 0.030(3) 0.026(3) 0.028(3) 0.005(2) 0.001(2) 0.011(2)
C2A 0.033(3) 0.030(3) 0.028(3) 0.003(2) -0.009(2) 0.005(2)
C3A 0.025(3) 0.035(3) 0.040(3) 0.008(3) -0.008(2) 0.006(2)
C4A 0.019(3) 0.030(3) 0.034(3) 0.011(2) -0.001(2) 0.005(2)
C5A 0.020(2) 0.024(3) 0.026(3) 0.011(2) 0.001(2) 0.006(2)
C6A 0.014(2) 0.024(3) 0.023(2) 0.009(2) -0.001(2) 0.004(2)
C7A 0.017(2) 0.034(3) 0.022(3) 0.009(2) 0.006(2) 0.014(2)
C8A 0.027(3) 0.025(3) 0.022(3) 0.007(2) 0.005(2) 0.012(2)
C9A 0.020(2) 0.024(3) 0.018(2) 0.006(2) 0.001(2) 0.003(2)
C10A 0.018(2) 0.024(3) 0.020(2) 0.006(2) 0.0014(19) 0.007(2)
C11A 0.017(2) 0.024(3) 0.018(2) 0.005(2) 0.0006(19) 0.006(2)
C12A 0.021(2) 0.027(3) 0.020(3) 0.003(2) 0.001(2) 0.006(2)
C13A 0.016(2) 0.028(3) 0.018(2) 0.003(2) 0.0010(19) 0.000(2)
C14A 0.017(2) 0.028(3) 0.023(2) 0.007(2) 0.002(2) 0.007(2)
C15A 0.017(2) 0.026(3) 0.016(2) 0.006(2) 0.0025(19) 0.006(2)
C16A 0.018(2) 0.023(3) 0.021(2) 0.005(2) 0.005(2) 0.008(2)
C17A 0.021(2) 0.030(3) 0.023(3) 0.005(2) 0.000(2) 0.012(2)
C18A 0.031(3) 0.030(3) 0.021(3) 0.004(2) 0.003(2) 0.017(2)
C19A 0.027(3) 0.020(3) 0.020(3) 0.002(2) 0.003(2) 0.004(2)
C20A 0.020(2) 0.027(3) 0.022(3) 0.002(2) 0.000(2) 0.008(2)
C21A 0.022(3) 0.034(3) 0.033(3) 0.013(2) 0.000(2) 0.013(2)
C22A 0.039(3) 0.035(3) 0.030(3) 0.011(2) 0.009(2) 0.018(3)
N1A 0.018(2) 0.027(2) 0.022(2) 0.0057(18) -0.0016(17) 0.0050(18)
N2A 0.0100(19) 0.030(2) 0.031(2) 0.0059(19) 0.0019(17) 0.0053(18)
N3A 0.0156(19) 0.019(2) 0.022(2) 0.0053(17) -0.0003(16) 0.0060(17)
N4A 0.0153(19) 0.023(2) 0.020(2) 0.0046(17) 0.0033(16) 0.0043(17)
N5A 0.013(2) 0.021(2) 0.034(2) 0.0060(19) -0.0001(18) 0.0058(17)
N6A 0.016(2) 0.020(2) 0.025(2) 0.0028(17) 0.0006(17) 0.0052(17)
O1A 0.0258(19) 0.029(2) 0.035(2) 0.0093(17) -0.0009(16) -0.0032(16)
Ru2 0.01134(18) 0.0197(2) 0.0192(2) 0.00468(16) 0.00347(15) 0.00510(15)
Cl3 0.0146(5) 0.0246(6) 0.0203(6) 0.0026(5) 0.0007(4) 0.0041(5)
S2 0.0168(6) 0.0230(6) 0.0202(6) 0.0029(5) 0.0039(5) 0.0060(5)
C1B 0.022(2) 0.016(2) 0.026(3) 0.002(2) 0.003(2) 0.004(2)
C2B 0.029(3) 0.021(3) 0.022(3) 0.004(2) 0.006(2) 0.006(2)
C3B 0.025(3) 0.027(3) 0.024(3) 0.005(2) 0.014(2) 0.005(2)
C4B 0.018(2) 0.021(3) 0.034(3) 0.005(2) 0.006(2) 0.006(2)
C5B 0.014(2) 0.019(2) 0.021(2) 0.001(2) 0.0012(19) 0.0005(19)
C6B 0.015(2) 0.023(3) 0.021(3) 0.001(2) 0.0037(19) 0.004(2)
C7B 0.016(2) 0.027(3) 0.023(3) 0.003(2) -0.001(2) 0.008(2)
C8B 0.026(3) 0.027(3) 0.022(3) 0.004(2) 0.002(2) 0.012(2)
C9B 0.022(3) 0.021(3) 0.023(3) 0.007(2) 0.004(2) 0.007(2)
C10B 0.015(2) 0.020(2) 0.020(2) 0.002(2) 0.0047(19) 0.0055(19)
C11B 0.016(2) 0.026(3) 0.014(2) 0.0024(19) 0.0023(18) 0.007(2)
C12B 0.020(2) 0.027(3) 0.024(3) 0.007(2) 0.002(2) 0.007(2)
C13B 0.020(2) 0.026(3) 0.021(3) 0.004(2) 0.005(2) 0.000(2)
C14B 0.015(2) 0.029(3) 0.022(2) 0.002(2) 0.002(2) 0.007(2)
C15B 0.015(2) 0.024(3) 0.019(2) 0.001(2) 0.0024(19) 0.005(2)
C16B 0.018(2) 0.022(3) 0.026(3) 0.004(2) 0.004(2) 0.005(2)
C17B 0.022(3) 0.038(3) 0.044(3) 0.015(3) 0.010(2) 0.016(2)
C18B 0.032(3) 0.033(3) 0.042(3) 0.014(3) 0.010(3) 0.019(3)
C19B 0.027(3) 0.027(3) 0.025(3) 0.008(2) 0.007(2) 0.009(2)
C20B 0.020(2) 0.027(3) 0.019(2) 0.003(2) 0.006(2) 0.008(2)
C21B 0.026(3) 0.051(4) 0.031(3) -0.009(3) 0.003(2) 0.018(3)
C22B 0.047(4) 0.036(3) 0.029(3) -0.001(3) -0.008(3) 0.016(3)
N1B 0.0150(19) 0.022(2) 0.017(2) 0.0021(16) 0.0031(16) 0.0064(17)
N2B 0.0098(19) 0.030(2) 0.029(2) 0.0114(19) 0.0038(17) 0.0064(18)
N3B 0.0138(19) 0.021(2) 0.017(2) 0.0026(16) 0.0029(15) 0.0050(16)
N4B 0.0157(19) 0.026(2) 0.017(2) 0.0025(17) 0.0012(16) 0.0073(17)
N5B 0.012(2) 0.029(2) 0.033(2) 0.0106(19) 0.0058(18) 0.0076(18)
N6B 0.017(2) 0.021(2) 0.020(2) 0.0042(17) 0.0021(16) 0.0061(17)
O1B 0.035(2) 0.033(2) 0.031(2) 0.0001(17) 0.0073(17) -0.0044(18)
Cl2 0.0156(6) 0.0345(8) 0.0593(9) 0.0088(7) 0.0062(6) 0.0082(5)
Cl4 0.0149(6) 0.0580(10) 0.0494(9) 0.0281(7) 0.0087(6) 0.0148(6)

loop_
_atom_type_symbol
_atom_type_description
_atom_type_scat_dispersion_real
_atom_type_scat_dispersion_imag
_atom_type_scat_source
C C 0.0033 0.0016 'International Tables Vol C Tables 4.2.6.8 and 6.1.1.4'
H H 0.0000 0.0000 'International Tables Vol C Tables 4.2.6.8 and 6.1.1.4'
N N 0.0061 0.0033 'International Tables Vol C Tables 4.2.6.8 and 6.1.1.4'
O O 0.0106 0.0060 'International Tables Vol C Tables 4.2.6.8 and 6.1.1.4'
S S 0.1246 0.1234 'International Tables Vol C Tables 4.2.6.8 and 6.1.1.4'
Cl Cl 0.1484 0.1585 'International Tables Vol C Tables 4.2.6.8 and 6.1.1.4'
Ru Ru -1.2594 0.8363 'International Tables Vol C Tables 4.2.6.8 and 6.1.1.4'

loop_
_geom_angle_atom_site_label_1
_geom_angle_atom_site_label_2
_geom_angle_atom_site_label_3
_geom_angle
N3A Ru1 N4A 80.63(15)
N3A Ru1 N6A 170.92(15)
N4A Ru1 N6A 92.51(15)
N3A Ru1 N1A 89.89(16)
N4A Ru1 N1A 165.10(16)
N6A Ru1 N1A 97.98(16)
N3A Ru1 S1 89.04(12)
N4A Ru1 S1 96.05(12)
N6A Ru1 S1 85.76(12)
N1A Ru1 S1 95.24(12)
N3A Ru1 Cl1 94.32(12)
N4A Ru1 Cl1 84.02(12)
N6A Ru1 Cl1 90.84(12)
N1A Ru1 Cl1 85.28(12)
S1 Ru1 Cl1 176.60(5)
O1A S1 C22A 106.7(3)
O1A S1 C21A 106.4(2)
C22A S1 C21A 98.1(3)
O1A S1 Ru1 117.63(16)
C22A S1 Ru1 114.88(19)
C21A S1 Ru1 111.14(19)
N1A C1A C2A 123.4(5)
N1A C1A H1A 118.3
C2A C1A H1A 118.3
C1A C2A C3A 118.7(5)
C1A C2A H2A 120.6
C3A C2A H2A 120.6
C4A C3A C2A 118.7(5)
C4A C3A H3A 120.6
C2A C3A H3A 120.6
C3A C4A C5A 119.4(5)
C3A C4A H4A 120.3
C5A C4A H4A 120.3
N1A C5A N2A 120.6(4)
N1A C5A C4A 122.4(5)
N2A C5A C4A 117.0(5)
N3A C6A N2A 118.8(4)
N3A C6A C7A 121.8(4)
N2A C6A C7A 119.2(4)
C8A C7A C6A 118.6(4)
C8A C7A H7A 120.7
C6A C7A H7A 120.7
C7A C8A C9A 120.4(5)
C7A C8A H8A 119.8
C9A C8A H8A 119.8
C8A C9A C10A 118.9(5)
C8A C9A H9A 120.6
C10A C9A H9A 120.6
N3A C10A C9A 121.1(4)
N3A C10A C11A 114.6(4)
C9A C10A C11A 124.0(4)
N4A C11A C12A 121.7(4)
N4A C11A C10A 115.0(4)
C12A C11A C10A 123.3(5)
C11A C12A C13A 119.1(5)
C11A C12A H12A 120.5
C13A C12A H12A 120.5
C14A C13A C12A 119.7(5)
C14A C13A H13A 120.1
C12A C13A H13A 120.1
C13A C14A C15A 118.8(4)
C13A C14A H14A 120.6
C15A C14A H14A 120.6
N4A C15A N5A 120.8(4)
N4A C15A C14A 121.5(5)
N5A C15A C14A 117.6(4)
N6A C16A N5A 122.4(4)
N6A C16A C17A 121.6(4)
N5A C16A C17A 116.0(4)
C18A C17A C16A 120.0(5)
C18A C17A H17A 120.0
C16A C17A H17A 120.0
C17A C18A C19A 119.1(5)
C17A C18A H18A 120.4
C19A C18A H18A 120.4
C20A C19A C18A 118.1(5)
C20A C19A H19A 121.0
C18A C19A H19A 121.0
N6A C20A C19A 124.2(5)
N6A C20A H20A 117.9
C19A C20A H20A 117.9
S1 C21A H21A 109.5
S1 C21A H21B 109.5
H21A C21A H21B 109.5
S1 C21A H21C 109.5
H21A C21A H21C 109.5
H21B C21A H21C 109.5
S1 C22A H22A 109.5
S1 C22A H22B 109.5
H22A C22A H22B 109.5
S1 C22A H22C 109.5
H22A C22A H22C 109.5
H22B C22A H22C 109.5
C5A N1A C1A 117.0(4)
C5A N1A Ru1 121.9(3)
C1A N1A Ru1 120.6(3)
C6A N2A C5A 129.5(4)
C6A N2A H2A1 114(3)
C5A N2A H2A1 112(3)
C6A N3A C10A 119.2(4)
C6A N3A Ru1 125.1(3)
C10A N3A Ru1 114.8(3)
C15A N4A C11A 119.0(4)
C15A N4A Ru1 125.7(3)
C11A N4A Ru1 114.0(3)
C15A N5A C16A 135.1(4)
C15A N5A H5A 111(4)
C16A N5A H5A 113(4)
C16A N6A C20A 116.9(4)
C16A N6A Ru1 122.2(3)
C20A N6A Ru1 120.5(3)
N3B Ru2 N4B 80.22(15)
N3B Ru2 N6B 171.25(15)
N4B Ru2 N6B 93.22(16)
N3B Ru2 N1B 91.63(15)
N4B Ru2 N1B 164.72(16)
N6B Ru2 N1B 96.03(15)
N3B Ru2 S2 89.20(11)
N4B Ru2 S2 95.87(11)
N6B Ru2 S2 85.69(11)
N1B Ru2 S2 96.92(11)
N3B Ru2 Cl3 93.23(11)
N4B Ru2 Cl3 83.39(11)
N6B Ru2 Cl3 91.76(11)
N1B Ru2 Cl3 84.20(11)
S2 Ru2 Cl3 177.30(4)
O1B S2 C22B 105.6(3)
O1B S2 C21B 106.4(3)
C22B S2 C21B 97.5(3)
O1B S2 Ru2 118.85(16)
C22B S2 Ru2 115.3(2)
C21B S2 Ru2 110.74(19)
N1B C1B C2B 123.9(5)
N1B C1B H1B 118.0
C2B C1B H1B 118.0
C1B C2B C3B 118.9(5)
C1B C2B H2B 120.5
C3B C2B H2B 120.6
C4B C3B C2B 118.4(5)
C4B C3B H3B 120.8
C2B C3B H3B 120.8
C3B C4B C5B 119.7(5)
C3B C4B H4B 120.2
C5B C4B H4B 120.2
N1B C5B N2B 120.8(4)
N1B C5B C4B 121.9(5)
N2B C5B C4B 117.2(4)
N3B C6B N2B 119.7(4)
N3B C6B C7B 121.2(4)
N2B C6B C7B 118.9(4)
C8B C7B C6B 119.4(4)
C8B C7B H7B 120.3
C6B C7B H7B 120.3
C7B C8B C9B 119.8(5)
C7B C8B H8B 120.1
C9B C8B H8B 120.1
C10B C9B C8B 118.5(5)
C10B C9B H9B 120.7
C8B C9B H9B 120.7
N3B C10B C9B 121.6(4)
N3B C10B C11B 114.1(4)
C9B C10B C11B 124.3(4)
N4B C11B C12B 121.6(4)
N4B C11B C10B 115.0(4)
C12B C11B C10B 123.3(4)
C11B C12B C13B 118.4(5)
C11B C12B H12B 120.8
C13B C12B H12B 120.8
C14B C13B C12B 119.7(5)
C14B C13B H13B 120.2
C12B C13B H13B 120.2
C13B C14B C15B 119.4(4)
C13B C14B H14B 120.3
C15B C14B H14B 120.3
N4B C15B N5B 121.1(4)
N4B C15B C14B 121.2(5)
N5B C15B C14B 117.8(4)
N6B C16B N5B 122.3(4)
N6B C16B C17B 121.1(5)
N5B C16B C17B 116.5(4)
C18B C17B C16B 120.3(5)
C18B C17B H17B 119.8
C16B C17B H17B 119.8
C17B C18B C19B 118.6(5)
C17B C18B H18B 120.7
C19B C18B H18B 120.7
C20B C19B C18B 118.2(5)
C20B C19B H19B 120.9
C18B C19B H19B 120.9
C19B C20B N6B 124.6(5)
C19B C20B H20B 117.7
N6B C20B H20B 117.7
S2 C21B H21D 109.5
S2 C21B H21E 109.5
H21D C21B H21E 109.5
S2 C21B H21F 109.5
H21D C21B H21F 109.5
H21E C21B H21F 109.5
S2 C22B H22D 109.5
S2 C22B H22E 109.5
H22D C22B H22E 109.5
S2 C22B H22F 109.5
H22D C22B H22F 109.5
H22E C22B H22F 109.5
C1B N1B C5B 116.9(4)
C1B N1B Ru2 121.1(3)
C5B N1B Ru2 121.0(3)
C6B N2B C5B 130.5(4)
C6B N2B H2B1 114(4)
C5B N2B H2B1 108(4)
C6B N3B C10B 119.4(4)
C6B N3B Ru2 124.2(3)
C10B N3B Ru2 115.4(3)
C15B N4B C11B 119.6(4)
C15B N4B Ru2 123.9(3)
C11B N4B Ru2 114.5(3)
C15B N5B C16B 134.7(4)
C15B N5B H5B 113(4)
C16B N5B H5B 112(4)
C16B N6B C20B 117.0(4)
C16B N6B Ru2 121.3(3)
C20B N6B Ru2 121.0(3)

loop_
_geom_bond_atom_site_label_1
_geom_bond_atom_site_label_2
_geom_bond_distance
Ru1 N3A 2.027(4)
Ru1 N4A 2.031(4)
Ru1 N6A 2.098(4)
Ru1 N1A 2.102(4)
Ru1 S1 2.2266(13)
Ru1 Cl1 2.4513(13)
S1 O1A 1.474(4)
S1 C22A 1.787(5)
S1 C21A 1.794(5)
C1A N1A 1.359(7)
C1A C2A 1.381(8)
C1A H1A 0.9500
C2A C3A 1.391(8)
C2A H2A 0.9500
C3A C4A 1.373(8)
C3A H3A 0.9500
C4A C5A 1.404(7)
C4A H4A 0.9500
C5A N1A 1.344(6)
C5A N2A 1.389(7)
C6A N3A 1.348(6)
C6A N2A 1.388(6)
C6A C7A 1.390(7)
C7A C8A 1.375(7)
C7A H7A 0.9500
C8A C9A 1.383(7)
C8A H8A 0.9500
C9A C10A 1.385(7)
C9A H9A 0.9500
C10A N3A 1.366(6)
C10A C11A 1.470(6)
C11A N4A 1.370(6)
C11A C12A 1.374(7)
C12A C13A 1.393(7)
C12A H12A 0.9500
C13A C14A 1.372(7)
C13A H13A 0.9500
C14A C15A 1.408(7)
C14A H14A 0.9500
C15A N4A 1.339(6)
C15A N5A 1.377(6)
C16A N6A 1.355(6)
C16A N5A 1.379(6)
C16A C17A 1.399(7)
C17A C18A 1.369(8)
C17A H17A 0.9500
C18A C19A 1.390(7)
C18A H18A 0.9500
C19A C20A 1.374(7)
C19A H19A 0.9500
C20A N6A 1.357(7)
C20A H20A 0.9500
C21A H21A 0.9800
C21A H21B 0.9800
C21A H21C 0.9800
C22A H22A 0.9800
C22A H22B 0.9800
C22A H22C 0.9800
N2A H2A1 0.87(3)
N5A H5A 0.85(3)
Ru2 N3B 2.023(4)
Ru2 N4B 2.028(4)
Ru2 N6B 2.089(4)
Ru2 N1B 2.098(4)
Ru2 S2 2.2260(12)
Ru2 Cl3 2.4360(12)
S2 O1B 1.464(4)
S2 C22B 1.781(6)
S2 C21B 1.790(5)
C1B N1B 1.345(6)
C1B C2B 1.373(7)
C1B H1B 0.9500
C2B C3B 1.385(7)
C2B H2B 0.9500
C3B C4B 1.373(7)
C3B H3B 0.9500
C4B C5B 1.402(7)
C4B H4B 0.9500
C5B N1B 1.347(6)
C5B N2B 1.395(6)
C6B N3B 1.345(6)
C6B N2B 1.376(6)
C6B C7B 1.391(7)
C7B C8B 1.374(7)
C7B H7B 0.9500
C8B C9B 1.392(7)
C8B H8B 0.9500
C9B C10B 1.384(7)
C9B H9B 0.9500
C10B N3B 1.362(6)
C10B C11B 1.469(6)
C11B N4B 1.363(6)
C11B C12B 1.391(7)
C12B C13B 1.396(7)
C12B H12B 0.9500
C13B C14B 1.380(7)
C13B H13B 0.9500
C14B C15B 1.397(7)
C14B H14B 0.9500
C15B N4B 1.343(6)
C15B N5B 1.374(6)
C16B N6B 1.354(6)
C16B N5B 1.379(7)
C16B C17B 1.402(7)
C17B C18B 1.373(8)
C17B H17B 0.9500
C18B C19B 1.397(7)
C18B H18B 0.9500
C19B C20B 1.359(7)
C19B H19B 0.9500
C20B N6B 1.360(6)
C20B H20B 0.9500
C21B H21D 0.9800
C21B H21E 0.9800
C21B H21F 0.9800
C22B H22D 0.9800
C22B H22E 0.9800
C22B H22F 0.9800
N2B H2B1 0.88(3)
N5B H5B 0.86(3)

loop_
_geom_hbond_atom_site_label_D
_geom_hbond_atom_site_label_H
_geom_hbond_atom_site_label_A
_geom_hbond_distance_DH
_geom_hbond_distance_HA
_geom_hbond_distance_DA
_geom_hbond_angle_DHA
_geom_hbond_site_symmetry_A
N2A H2A1 Cl2 0.87(3) 2.28(3) 3.143(4) 177(5) .
N5A H5A Cl2 0.85(3) 2.33(3) 3.178(4) 174(5) 1_455
N2B H2B1 Cl4 0.88(3) 2.23(3) 3.084(4) 167(5) 1_655
N5B H5B Cl4 0.86(3) 2.32(3) 3.165(4) 166(5) .

loop_
_geom_torsion_atom_site_label_1
_geom_torsion_atom_site_label_2
_geom_torsion_atom_site_label_3
_geom_torsion_atom_site_label_4
_geom_torsion
N1A C1A C2A C3A -1.5(9)
C1A C2A C3A C4A -1.5(8)
C2A C3A C4A C5A 0.3(8)
C3A C4A C5A N1A 3.9(8)
C3A C4A C5A N2A -176.6(5)
N3A C6A C7A C8A -0.5(7)
N2A C6A C7A C8A -176.0(4)
C6A C7A C8A C9A 2.1(7)
C7A C8A C9A C10A -1.6(7)
C8A C9A C10A N3A -0.4(7)
C8A C9A C10A C11A 173.0(5)
N3A C10A C11A N4A 8.6(6)
C9A C10A C11A N4A -165.2(4)
N3A C10A C11A C12A -172.2(4)
C9A C10A C11A C12A 14.1(8)
N4A C11A C12A C13A 0.8(7)
C10A C11A C12A C13A -178.4(4)
C11A C12A C13A C14A -1.8(7)
C12A C13A C14A C15A 0.0(7)
C13A C14A C15A N4A 2.9(7)
C13A C14A C15A N5A -175.5(4)
N6A C16A C17A C18A 2.7(7)
N5A C16A C17A C18A -175.2(5)
C16A C17A C18A C19A 0.0(7)
C17A C18A C19A C20A -0.7(7)
C18A C19A C20A N6A -1.3(8)
N2A C5A N1A C1A 173.9(5)
C4A C5A N1A C1A -6.6(7)
N2A C5A N1A Ru1 1.8(6)
C4A C5A N1A Ru1 -178.6(4)
C2A C1A N1A C5A 5.4(8)
C2A C1A N1A Ru1 177.6(4)
N3A C6A N2A C5A 34.9(7)
C7A C6A N2A C5A -149.5(5)
N1A C5A N2A C6A -38.4(7)
C4A C5A N2A C6A 142.1(5)
N2A C6A N3A C10A 174.0(4)
C7A C6A N3A C10A -1.4(7)
N2A C6A N3A Ru1 4.9(6)
C7A C6A N3A Ru1 -170.6(4)
C9A C10A N3A C6A 1.9(7)
C11A C10A N3A C6A -172.0(4)
C9A C10A N3A Ru1 172.1(4)
C11A C10A N3A Ru1 -1.8(5)
N5A C15A N4A C11A 174.5(4)
C14A C15A N4A C11A -3.9(7)
N5A C15A N4A Ru1 8.4(6)
C14A C15A N4A Ru1 -169.9(4)
C12A C11A N4A C15A 2.0(7)
C10A C11A N4A C15A -178.7(4)
C12A C11A N4A Ru1 169.6(4)
C10A C11A N4A Ru1 -11.1(5)
N4A C15A N5A C16A 3.9(9)
C14A C15A N5A C16A -177.7(5)
N6A C16A N5A C15A -8.6(9)
C17A C16A N5A C15A 169.2(5)
N5A C16A N6A C20A 173.2(5)
C17A C16A N6A C20A -4.5(7)
N5A C16A N6A Ru1 0.3(6)
C17A C16A N6A Ru1 -177.4(4)
C19A C20A N6A C16A 3.8(7)
C19A C20A N6A Ru1 176.9(4)
N1B C1B C2B C3B 1.9(8)
C1B C2B C3B C4B 1.4(7)
C2B C3B C4B C5B -0.7(7)
C3B C4B C5B N1B -3.3(8)
C3B C4B C5B N2B 177.7(5)
N3B C6B C7B C8B -1.1(7)
N2B C6B C7B C8B 175.3(5)
C6B C7B C8B C9B -0.9(7)
C7B C8B C9B C10B 1.5(7)
C8B C9B C10B N3B -0.1(7)
C8B C9B C10B C11B -177.0(5)
N3B C10B C11B N4B -9.8(6)
C9B C10B C11B N4B 167.3(4)
N3B C10B C11B C12B 167.9(4)
C9B C10B C11B C12B -15.1(8)
N4B C11B C12B C13B 2.5(7)
C10B C11B C12B C13B -175.1(4)
C11B C12B C13B C14B 0.7(7)
C12B C13B C14B C15B -1.8(7)
C13B C14B C15B N4B -0.1(7)
C13B C14B C15B N5B 178.6(5)
N6B C16B C17B C18B -2.7(8)
N5B C16B C17B C18B 175.1(5)
C16B C17B C18B C19B -0.1(9)
C17B C18B C19B C20B 1.2(8)
C18B C19B C20B N6B 0.4(8)
C2B C1B N1B C5B -5.6(7)
C2B C1B N1B Ru2 -174.6(4)
N2B C5B N1B C1B -174.7(4)
C4B C5B N1B C1B 6.3(7)
N2B C5B N1B Ru2 -5.8(6)
C4B C5B N1B Ru2 175.2(4)
N3B C6B N2B C5B -31.8(8)
C7B C6B N2B C5B 151.7(5)
N1B C5B N2B C6B 38.2(8)
C4B C5B N2B C6B -142.8(5)
N2B C6B N3B C10B -173.9(4)
C7B C6B N3B C10B 2.4(7)
N2B C6B N3B Ru2 -5.7(6)
C7B C6B N3B Ru2 170.7(3)
C9B C10B N3B C6B -1.8(7)
C11B C10B N3B C6B 175.4(4)
C9B C10B N3B Ru2 -171.1(4)
C11B C10B N3B Ru2 6.1(5)
N5B C15B N4B C11B -175.5(4)
C14B C15B N4B C11B 3.2(7)
N5B C15B N4B Ru2 -12.5(6)
C14B C15B N4B Ru2 166.2(4)
C12B C11B N4B C15B -4.4(7)
C10B C11B N4B C15B 173.3(4)
C12B C11B N4B Ru2 -168.9(4)
C10B C11B N4B Ru2 8.8(5)
N4B C15B N5B C16B -8.0(9)
C14B C15B N5B C16B 173.2(5)
N6B C16B N5B C15B 16.4(9)
C17B C16B N5B C15B -161.3(5)
N5B C16B N6B C20B -173.5(4)
C17B C16B N6B C20B 4.1(7)
N5B C16B N6B Ru2 -2.6(6)
C17B C16B N6B Ru2 175.0(4)
C19B C20B N6B C16B -3.0(7)
C19B C20B N6B Ru2 -174.0(4)
